data_1519284
loop_
_publ_author_name
'Coles, Simon J.'
'Hursthouse, Michael B.'
'Mayer, Thomas A.'
'Threlfall, Terry L.'

_publ_section_title
;
 4-Amino-N-Pyridin-2-yl-benzenesulfonamide with Formic acid butyl ester
;
_journal_name_full 'Crystal Structure Report Archive'
_journal_page_first 196
_journal_year 2000
_chemical_formula_sum 'C16 H20 N3 O4 S'
_chemical_formula_weight 350.41
_space_group_IT_number 2
_symmetry_cell_setting triclinic
_symmetry_space_group_name_Hall '-P 1'
_symmetry_space_group_name_H-M 'P -1'
_atom_sites_solution_hydrogens geom
_atom_sites_solution_primary direct
_atom_sites_solution_secondary difmap
_cell_angle_alpha 83.99(3)
_cell_angle_beta 71.84(3)
_cell_angle_gamma 78.35(3)
_cell_formula_units_Z 2
_cell_length_a 8.8031(18)
_cell_length_b 9.6811(19)
_cell_length_c 10.862(2)
_cell_measurement_temperature 150(2)
_cell_measurement_theta_max 27.42
_cell_measurement_theta_min 2.97
_cell_volume 860.6(3)
_computing_cell_refinement 'DENZO & COLLECT'
_computing_data_collection 'DENZO (Otwinowski & Minor, 1997) & COLLECT (Hooft, 1998)'
_computing_data_reduction 'DENZO & COLLECT'
_computing_structure_refinement 'SHELXL-97 (Sheldrick, 1997)'
_computing_structure_solution 'SHELXS-97 (Sheldrick, 1997)'
_diffrn_ambient_temperature 150(2)
_diffrn_detector_area_resol_mean 9.091
_diffrn_measured_fraction_theta_full 0.985
_diffrn_measured_fraction_theta_max 0.985
_diffrn_measurement_device_type 'Nonius KappaCCD'
_diffrn_measurement_method '\f and \w scans'
_diffrn_radiation_monochromator graphite
_diffrn_radiation_source 'Nonius FR591 rotating anode'
_diffrn_radiation_type MoK\a
_diffrn_radiation_wavelength 0.71073
_diffrn_reflns_av_R_equivalents 0.0571
_diffrn_reflns_av_sigmaI/netI 0.0490
_diffrn_reflns_limit_h_max 11
_diffrn_reflns_limit_h_min -11
_diffrn_reflns_limit_k_max 12
_diffrn_reflns_limit_k_min -12
_diffrn_reflns_limit_l_max 14
_diffrn_reflns_limit_l_min -14
_diffrn_reflns_number 12927
_diffrn_reflns_theta_full 27.42
_diffrn_reflns_theta_max 27.42
_diffrn_reflns_theta_min 2.97
_exptl_absorpt_coefficient_mu 0.213
_exptl_absorpt_correction_T_max 0.948
_exptl_absorpt_correction_T_min 0.926
_exptl_absorpt_correction_type multi-scan
_exptl_crystal_colour colourless
_exptl_crystal_density_diffrn 1.352
_exptl_crystal_density_method 'not measured'
_exptl_crystal_description block
_exptl_crystal_F_000 370
_exptl_crystal_size_max 0.375
_exptl_crystal_size_mid 0.3
_exptl_crystal_size_min 0.25
_refine_diff_density_max 0.427
_refine_diff_density_min -0.474
_refine_diff_density_rms 0.059
_refine_ls_extinction_method none
_refine_ls_goodness_of_fit_ref 0.958
_refine_ls_hydrogen_treatment mixed
_refine_ls_matrix_type full
_refine_ls_number_parameters 297
_refine_ls_number_reflns 3860
_refine_ls_number_restraints 0
_refine_ls_restrained_S_all 0.958
_refine_ls_R_factor_all 0.0644
_refine_ls_R_factor_gt 0.0476
_refine_ls_shift/su_max 0.019
_refine_ls_shift/su_mean 0.002
_refine_ls_structure_factor_coef Fsqd
_refine_ls_weighting_details 'calc w=1/[\s^2^(Fo^2^)+(0.0805P)^2^+0.3013P] where P=(Fo^2^+2Fc^2^)/3'
_refine_ls_weighting_scheme calc
_refine_ls_wR_factor_gt 0.1220
_refine_ls_wR_factor_ref 0.1335
_reflns_number_gt 3055
_reflns_number_total 3860
_reflns_threshold_expression >2sigma(I)
_cod_data_source_file eCrystal-196.cif
_cod_data_source_block 00tam085
_cod_depositor_comments
;
Citation :
Coles, Simon J. and Hursthouse, Michael B. and Mayer, Thomas A. and 
Threlfall, Terry L (2000) 
University of Southampton, Crystal Structure Report Archive. 
(doi:10.5258/ecrystals/196)

More at:
http://ecrystals.chem.soton.ac.uk/196/
;
_cod_original_sg_symbol_H-M P-1
_cod_database_code 1519284

loop_
_symmetry_equiv_pos_as_xyz
'x, y, z'
'-x, -y, -z'

loop_
_atom_site_label
_atom_site_type_symbol
_atom_site_fract_x
_atom_site_fract_y
_atom_site_fract_z
_atom_site_U_iso_or_equiv
_atom_site_adp_type
_atom_site_occupancy
_atom_site_symmetry_multiplicity
_atom_site_calc_flag
_atom_site_refinement_flags
_atom_site_disorder_assembly
_atom_site_disorder_group
S11 S 0.26671(5) 0.25809(5) 0.69096(4) 0.02807(16) Uani 1 1 d . . .
O11 O 0.21044(15) 0.32868(14) 0.58645(13) 0.0333(3) Uani 1 1 d . . .
O12 O 0.15590(15) 0.25941(14) 0.81928(13) 0.0352(3) Uani 1 1 d . . .
O32 O 0.17771(15) 0.54545(15) 0.00929(13) 0.0363(3) Uani 1 1 d . . .
N12 N 0.33105(19) 0.09392(15) 0.64687(16) 0.0284(3) Uani 1 1 d . . .
O31 O 0.03556(17) 0.61724(15) -0.13304(15) 0.0426(4) Uani 1 1 d . . .
N11 N 0.8507(2) 0.46051(19) 0.7017(2) 0.0362(4) Uani 1 1 d . . .
C35 C 0.0656(2) 0.54489(19) -0.03057(18) 0.0304(4) Uani 1 1 d . . .
C12 C 0.6960(2) 0.3840(2) 0.58239(18) 0.0319(4) Uani 1 1 d . . .
C17 C 0.4132(2) -0.01045(18) 0.71618(18) 0.0283(4) Uani 1 1 d . . .
C16 C 0.5918(2) 0.3941(2) 0.81479(19) 0.0314(4) Uani 1 1 d . . .
C13 C 0.5585(2) 0.3393(2) 0.57934(18) 0.0316(4) Uani 1 1 d . . .
C14 C 0.4374(2) 0.32044(18) 0.69460(17) 0.0269(4) Uani 1 1 d . . .
C15 C 0.4551(2) 0.34732(19) 0.81205(18) 0.0296(4) Uani 1 1 d . . .
C11 C 0.7152(2) 0.41212(18) 0.70007(18) 0.0287(4) Uani 1 1 d . . .
C34 C 0.1579(3) 0.7025(3) -0.2087(3) 0.0497(6) Uani 1 1 d . . .
C32 C -0.0453(3) 0.9287(3) -0.2027(3) 0.0599(7) Uani 1 1 d . . .
C33 C 0.0753(3) 0.8153(2) -0.2845(2) 0.0451(5) Uani 1 1 d . . .
C31 C -0.1218(5) 1.0409(4) -0.2866(6) 0.0963(15) Uani 1 1 d . . .
N13 N 0.52772(19) -0.10459(16) 0.64084(15) 0.0308(4) Uani 1 1 d . . .
C18 C 0.6069(3) -0.2114(2) 0.7005(2) 0.0374(5) Uani 1 1 d . . .
C19 C 0.5782(3) -0.2252(2) 0.8324(2) 0.0409(5) Uani 1 1 d . . .
C21 C 0.3748(3) -0.0172(2) 0.85014(19) 0.0361(4) Uani 1 1 d . . .
C20 C 0.4601(3) -0.1267(2) 0.9082(2) 0.0408(5) Uani 1 1 d . . .
H12 H 0.778(3) 0.396(2) 0.505(2) 0.039(6) Uiso 1 1 d . . .
H13 H 0.549(2) 0.319(2) 0.497(2) 0.033(5) Uiso 1 1 d . . .
H18 H 0.692(3) -0.276(3) 0.645(2) 0.048(6) Uiso 1 1 d . . .
H17 H 0.374(2) 0.091(2) 0.565(2) 0.030(5) Uiso 1 1 d . . .
H16 H 0.607(2) 0.412(2) 0.894(2) 0.032(5) Uiso 1 1 d . . .
H10 H 0.858(3) 0.463(2) 0.780(2) 0.044(7) Uiso 1 1 d . . .
H33A H 0.013(3) 0.779(3) -0.340(2) 0.063(8) Uiso 1 1 d . . .
H20 H 0.431(3) -0.133(2) 1.000(2) 0.041(6) Uiso 1 1 d . . .
H15 H 0.372(3) 0.336(2) 0.891(2) 0.036(5) Uiso 1 1 d . . .
H21 H 0.287(3) 0.053(2) 0.898(2) 0.039(6) Uiso 1 1 d . . .
H19 H 0.638(3) -0.304(3) 0.866(2) 0.049(6) Uiso 1 1 d . . .
H32B H 0.011(3) 0.962(3) -0.143(2) 0.054(7) Uiso 1 1 d . . .
H11 H 0.935(3) 0.442(3) 0.637(2) 0.050(7) Uiso 1 1 d . . .
H34A H 0.168(3) 0.756(3) -0.131(3) 0.064(8) Uiso 1 1 d . . .
H34B H 0.262(4) 0.638(3) -0.269(3) 0.071(8) Uiso 1 1 d . . .
H33B H 0.167(3) 0.865(3) -0.354(2) 0.055(7) Uiso 1 1 d . . .
H32A H -0.125(4) 0.884(3) -0.137(3) 0.069(8) Uiso 1 1 d . . .
H31C H -0.035(4) 1.081(3) -0.354(3) 0.083(10) Uiso 1 1 d . . .
H31B H -0.184(6) 1.006(5) -0.325(5) 0.141(19) Uiso 1 1 d . . .
H31A H -0.198(7) 1.106(6) -0.240(5) 0.17(2) Uiso 1 1 d . . .

loop_
_atom_site_aniso_label
_atom_site_aniso_U_11
_atom_site_aniso_U_22
_atom_site_aniso_U_33
_atom_site_aniso_U_23
_atom_site_aniso_U_13
_atom_site_aniso_U_12
S11 0.0238(3) 0.0277(2) 0.0301(3) 0.00107(18) -0.00672(18) -0.00193(17)
O11 0.0288(7) 0.0329(7) 0.0377(8) 0.0040(6) -0.0142(6) -0.0006(5)
O12 0.0268(7) 0.0391(8) 0.0333(7) -0.0010(6) -0.0018(6) -0.0030(5)
O32 0.0278(7) 0.0457(8) 0.0361(8) -0.0045(6) -0.0117(6) -0.0037(6)
N12 0.0323(8) 0.0271(8) 0.0255(8) 0.0021(6) -0.0090(6) -0.0053(6)
O31 0.0419(8) 0.0409(8) 0.0523(9) 0.0153(7) -0.0251(7) -0.0153(6)
N11 0.0301(9) 0.0405(10) 0.0394(10) 0.0019(8) -0.0139(8) -0.0060(7)
C35 0.0302(10) 0.0290(9) 0.0325(10) -0.0054(8) -0.0124(8) 0.0005(7)
C12 0.0296(10) 0.0345(10) 0.0275(10) 0.0027(8) -0.0033(8) -0.0071(8)
C17 0.0339(10) 0.0239(8) 0.0303(10) 0.0029(7) -0.0135(8) -0.0083(7)
C16 0.0336(10) 0.0309(9) 0.0302(10) -0.0029(8) -0.0125(8) -0.0012(8)
C13 0.0349(10) 0.0327(10) 0.0261(10) 0.0010(7) -0.0077(8) -0.0067(8)
C14 0.0264(9) 0.0218(8) 0.0304(10) 0.0009(7) -0.0084(7) -0.0012(6)
C15 0.0282(9) 0.0275(9) 0.0282(9) -0.0012(7) -0.0056(7) 0.0015(7)
C11 0.0271(9) 0.0207(8) 0.0373(10) 0.0027(7) -0.0127(7) 0.0009(7)
C34 0.0417(13) 0.0449(13) 0.0615(16) 0.0148(12) -0.0156(11) -0.0136(10)
C32 0.0566(16) 0.0372(13) 0.0726(19) -0.0036(12) -0.0008(14) -0.0072(11)
C33 0.0453(13) 0.0402(12) 0.0468(13) 0.0056(10) -0.0118(10) -0.0074(10)
C31 0.058(2) 0.0449(17) 0.164(4) 0.035(2) -0.019(2) -0.0001(15)
N13 0.0377(9) 0.0263(8) 0.0299(8) 0.0022(6) -0.0145(7) -0.0038(6)
C18 0.0485(12) 0.0282(10) 0.0357(11) 0.0020(8) -0.0180(9) -0.0006(8)
C19 0.0599(14) 0.0282(10) 0.0395(12) 0.0056(8) -0.0262(10) -0.0046(9)
C21 0.0466(12) 0.0309(10) 0.0292(10) 0.0014(8) -0.0107(9) -0.0057(9)
C20 0.0626(14) 0.0328(10) 0.0293(11) 0.0057(8) -0.0185(10) -0.0101(9)

loop_
_atom_type_symbol
_atom_type_description
_atom_type_scat_dispersion_real
_atom_type_scat_dispersion_imag
_atom_type_scat_source
C C 0.0033 0.0016 'International Tables Vol C Tables 4.2.6.8 and 6.1.1.4'
H H 0.0000 0.0000 'International Tables Vol C Tables 4.2.6.8 and 6.1.1.4'
N N 0.0061 0.0033 'International Tables Vol C Tables 4.2.6.8 and 6.1.1.4'
O O 0.0106 0.0060 'International Tables Vol C Tables 4.2.6.8 and 6.1.1.4'
S S 0.1246 0.1234 'International Tables Vol C Tables 4.2.6.8 and 6.1.1.4'

loop_
_geom_angle_atom_site_label_1
_geom_angle_atom_site_label_2
_geom_angle_atom_site_label_3
_geom_angle
_geom_angle_site_symmetry_1
_geom_angle_site_symmetry_3
O12 S11 O11 119.15(8) . .
O12 S11 N12 109.03(9) . .
O11 S11 N12 103.70(8) . .
O12 S11 C14 108.47(9) . .
O11 S11 C14 109.59(8) . .
N12 S11 C14 106.12(8) . .
C17 N12 S11 122.78(13) . .
C35 O31 C34 115.98(16) . .
O32 C35 O31 126.81(18) . .
O32 C35 C35 124.0(2) . 2_565
O31 C35 C35 109.19(19) . 2_565
C13 C12 C11 120.83(18) . .
N13 C17 C21 123.16(17) . .
N13 C17 N12 113.79(16) . .
C21 C17 N12 123.02(17) . .
C15 C16 C11 120.41(18) . .
C12 C13 C14 119.70(18) . .
C15 C14 C13 120.05(17) . .
C15 C14 S11 120.33(14) . .
C13 C14 S11 119.60(14) . .
C16 C15 C14 120.19(17) . .
N11 C11 C16 120.78(18) . .
N11 C11 C12 120.38(18) . .
C16 C11 C12 118.81(17) . .
O31 C34 C33 107.20(18) . .
C33 C32 C31 111.1(3) . .
C34 C33 C32 114.1(2) . .
C17 N13 C18 117.29(16) . .
N13 C18 C19 123.4(2) . .
C18 C19 C20 118.38(19) . .
C17 C21 C20 118.12(19) . .
C19 C20 C21 119.6(2) . .

loop_
_geom_bond_atom_site_label_1
_geom_bond_atom_site_label_2
_geom_bond_distance
_geom_bond_site_symmetry_2
S11 O12 1.4302(14) .
S11 O11 1.4326(14) .
S11 N12 1.6441(16) .
S11 C14 1.7412(18) .
O32 C35 1.196(2) .
N12 C17 1.413(2) .
O31 C35 1.321(2) .
O31 C34 1.477(3) .
N11 C11 1.373(2) .
C35 C35 1.529(4) 2_565
C12 C13 1.376(3) .
C12 C11 1.401(3) .
C17 N13 1.337(2) .
C17 C21 1.385(3) .
C16 C15 1.378(3) .
C16 C11 1.396(3) .
C13 C14 1.392(3) .
C14 C15 1.389(3) .
C34 C33 1.504(3) .
C32 C33 1.506(3) .
C32 C31 1.531(5) .
N13 C18 1.351(2) .
C18 C19 1.371(3) .
C19 C20 1.378(3) .
C21 C20 1.386(3) .
